data_4342187
loop_
_publ_author_name
'Reger, Daniel L.'
'Pascui, Andrea E.'
'Smith, Mark D.'
'Jezierska, Julia'
'Ozarowski, Andrew'

_publ_section_title
;
 Syntheses, Structural, Magnetic, and Electron Paramagnetic Resonance
 Studies of Monobridged Cyanide and Azide Dinuclear Copper(II) Complexes:
 Antiferromagnetic Superexchange Interactions.
;
_journal_issue 4
_journal_name_full 'Inorganic chemistry'
_journal_page_first 1487
_journal_page_last 1500
_journal_paper_doi 10.1021/ic502485p
_journal_volume 54
_journal_year 2015
_chemical_absolute_configuration ad
_chemical_formula_moiety 'C40 H36 Cu2 N19, 3(B1 F4), 2.25(C2 H3 N)'
_chemical_formula_sum 'C44.5 H42.75 B3 Cu2 F12 N21.25'
_chemical_formula_weight 1262.79
_chemical_name_systematic
;
 ? 
;
_space_group_crystal_system monoclinic
_space_group_IT_number 4
_space_group_name_Hall 'P 2yb'
_space_group_name_H-M_alt 'P 1 21 1'
_symmetry_space_group_name_Hall 'P 2yb'
_symmetry_space_group_name_H-M 'P 1 21 1'
_atom_sites_solution_hydrogens geom
_atom_sites_solution_primary direct
_atom_sites_solution_secondary difmap
_audit_creation_date 2013-01-30
_audit_creation_method
;
  Olex2 1.2
  (compiled Dec  5 2012 16:17:34, GUI svn.r4385)
;
_cell_angle_alpha 90.00
_cell_angle_beta 111.853(3)
_cell_angle_gamma 90.00
_cell_formula_units_Z 2
_cell_length_a 12.8682(18)
_cell_length_b 13.9995(19)
_cell_length_c 15.841(2)
_cell_measurement_reflns_used 7454
_cell_measurement_temperature 100(2)
_cell_measurement_theta_max 25.84
_cell_measurement_theta_min 2.24
_cell_volume 2648.7(6)
_computing_cell_refinement 'SAINT v6.45A (Bruker, 2003)'
_computing_data_reduction 'SAINT v6.45A (Bruker, 2003)'
_computing_molecular_graphics
;
O. V. Dolomanov, L. J. Bourhis, R. J. Gildea, J. A. K. Howard and H. Puschmann,
OLEX2: a complete structure solution, refinement and analysis program.
J. Appl. Cryst. (2009). 42, 339-341.
;
_computing_publication_material
;
O. V. Dolomanov, L. J. Bourhis, R. J. Gildea, J. A. K. Howard and H. Puschmann,
OLEX2: a complete structure solution, refinement and analysis program.
J. Appl. Cryst. (2009). 42, 339-341.
;
_computing_structure_refinement
;
SHELXL, G.M. Sheldrick, Acta Cryst.
(2008). A64, 112-122
;
_computing_structure_solution
;
SHELXS, G.M. Sheldrick, Acta Cryst.
(2008). A64, 112-122
;
_diffrn_ambient_temperature 100(2)
_diffrn_measured_fraction_theta_full 1.000
_diffrn_measured_fraction_theta_max 1.000
_diffrn_measurement_device_type 'CCD area detector'
_diffrn_measurement_method 'phi and omega scans'
_diffrn_radiation_monochromator graphite
_diffrn_radiation_type MoK\a
_diffrn_radiation_wavelength 0.71073
_diffrn_reflns_av_R_equivalents 0.0513
_diffrn_reflns_av_unetI/netI 0.0485
_diffrn_reflns_limit_h_max 15
_diffrn_reflns_limit_h_min -15
_diffrn_reflns_limit_k_max 16
_diffrn_reflns_limit_k_min -16
_diffrn_reflns_limit_l_max 18
_diffrn_reflns_limit_l_min -18
_diffrn_reflns_number 35627
_diffrn_reflns_theta_full 25.03
_diffrn_reflns_theta_max 25.03
_diffrn_reflns_theta_min 1.71
_diffrn_source 'fine-focus sealed tube'
_diffrn_source_current 35.0
_diffrn_source_power 1.575
_diffrn_source_target Mo
_diffrn_source_voltage 45.0
_exptl_absorpt_coefficient_mu 0.903
_exptl_absorpt_correction_T_max 1
_exptl_absorpt_correction_T_min 0.858554
_exptl_absorpt_correction_type multi-scan
_exptl_absorpt_process_details
;
SADABS v.2.10 (Bruker,2003) was used for absorption correction.
R(int) was 0.0494 before and 0.0405 after correction.
The Ratio of minimum to maximum transmission is 0.8586.
The \l/2 correction factor is 0.0015.
;
_exptl_crystal_colour green
_exptl_crystal_colour_primary green
_exptl_crystal_density_diffrn 1.583
_exptl_crystal_density_method 'not measured'
_exptl_crystal_description chunk
_exptl_crystal_F_000 1279
_exptl_crystal_size_max 0.24
_exptl_crystal_size_mid 0.2
_exptl_crystal_size_min 0.18
_refine_diff_density_max 0.619
_refine_diff_density_min -0.371
_refine_diff_density_rms 0.082
_refine_ls_abs_structure_details 'Flack H D (1983), Acta Cryst. A39, 876-881'
_refine_ls_abs_structure_Flack 0.004(14)
_refine_ls_extinction_method none
_refine_ls_goodness_of_fit_ref 1.079
_refine_ls_hydrogen_treatment constr
_refine_ls_matrix_type full
_refine_ls_number_parameters 779
_refine_ls_number_reflns 9366
_refine_ls_number_restraints 73
_refine_ls_restrained_S_all 1.096
_refine_ls_R_factor_all 0.0629
_refine_ls_R_factor_gt 0.0550
_refine_ls_shift/su_max 0.000
_refine_ls_shift/su_mean 0.000
_refine_ls_structure_factor_coef Fsqd
_refine_ls_weighting_details 'calc w=1/[\s^2^(Fo^2^)+(0.0760P)^2^+1.3460P] where P=(Fo^2^+2Fc^2^)/3'
_refine_ls_weighting_scheme calc
_refine_ls_wR_factor_gt 0.1326
_refine_ls_wR_factor_ref 0.1387
_reflns_number_gt 8326
_reflns_number_total 9366
_reflns_threshold_expression >2sigma(I)
_cod_data_source_file ic502485p_si_001.cif
_cod_data_source_block 2
_cod_depositor_comments 'Adding full bibliography for 4342186--4342190.cif.'
_cod_original_formula_sum 'C44.50 H42.75 B3 Cu2 F12 N21.25'
_cod_database_code 4342187

loop_
_space_group_symop_id
_space_group_symop_operation_xyz
1 'x, y, z'
2 '-x, y+1/2, -z'

loop_
_atom_site_label
_atom_site_type_symbol
_atom_site_fract_x
_atom_site_fract_y
_atom_site_fract_z
_atom_site_U_iso_or_equiv
_atom_site_adp_type
_atom_site_occupancy
_atom_site_symmetry_multiplicity
_atom_site_calc_flag
_atom_site_refinement_flags
_atom_site_disorder_assembly
_atom_site_disorder_group
Cu1 Cu 0.27898(5) 0.37153(4) 0.24542(4) 0.03418(16) Uani 1 1 d . . .
Cu2 Cu 0.14272(5) 0.56906(4) 0.33736(4) 0.03491(17) Uani 1 1 d . . .
N1 N 0.2433(3) 0.4544(3) 0.3382(3) 0.0323(9) Uani 1 1 d . . .
N2 N 0.3122(4) 0.4414(3) 0.4148(3) 0.0373(10) Uani 1 1 d . . .
N3 N 0.3761(4) 0.4295(4) 0.4867(3) 0.0458(12) Uani 1 1 d . . .
N11 N 0.2812(4) 0.3315(3) 0.1238(3) 0.0424(11) Uani 1 1 d . . .
N12 N 0.3257(4) 0.3882(4) 0.0756(3) 0.0470(12) Uani 1 1 d . . .
N21 N 0.4174(4) 0.4484(3) 0.2647(3) 0.0358(10) Uani 1 1 d . . .
N22 N 0.4378(4) 0.4873(3) 0.1950(3) 0.0398(11) Uani 1 1 d . . .
N31 N 0.0394(4) 0.6818(3) 0.2834(3) 0.0420(11) Uani 1 1 d . . .
N32 N 0.0710(4) 0.7535(3) 0.2440(3) 0.0428(11) Uani 1 1 d . . .
N41 N 0.2735(4) 0.6566(3) 0.3597(3) 0.0396(11) Uani 1 1 d . . .
N42 N 0.2673(4) 0.7340(3) 0.3070(3) 0.0375(10) Uani 1 1 d . . .
N51 N 0.3691(4) 0.2495(3) 0.3270(3) 0.0412(11) Uani 1 1 d . . .
N52 N 0.3123(4) 0.1686(3) 0.3325(4) 0.0477(12) Uani 1 1 d . . .
N61 N 0.1364(4) 0.2991(4) 0.2117(4) 0.0477(12) Uani 1 1 d . . .
N62 N 0.1220(4) 0.2120(4) 0.2453(4) 0.0575(15) Uani 1 1 d . . .
N71 N 0.1518(4) 0.5737(4) 0.4772(3) 0.0482(11) Uani 1 1 d . . .
N72 N 0.0809(5) 0.5231(4) 0.5049(4) 0.0565(14) Uani 1 1 d . . .
N81 N 0.0036(4) 0.4893(3) 0.3044(4) 0.0459(12) Uani 1 1 d . . .
N82 N -0.0384(4) 0.4523(4) 0.3646(4) 0.0560(14) Uani 1 1 d . . .
C1 C 0.3513(5) 0.4863(4) 0.1044(4) 0.0461(14) Uani 1 1 d . . .
H1 H 0.3826 0.5175 0.0622 0.055 Uiso 1 1 calc R . .
C2 C 0.1704(5) 0.7479(4) 0.2237(4) 0.0440(14) Uani 1 1 d . . .
H2 H 0.1795 0.8094 0.1952 0.053 Uiso 1 1 calc R . .
C3 C 0.2001(5) 0.1755(5) 0.3333(6) 0.0614(19) Uani 1 1 d . . .
H3 H 0.1757 0.1089 0.3396 0.074 Uiso 1 1 calc R . .
C4 C 0.0306(6) 0.4353(5) 0.4611(5) 0.0588(18) Uani 1 1 d . . .
H4 H -0.0213 0.4136 0.4910 0.071 Uiso 1 1 calc R . .
C11 C 0.3284(6) 0.3426(5) 0.0017(4) 0.0574(17) Uani 1 1 d . . .
H11 H 0.3530 0.3682 -0.0433 0.069 Uiso 1 1 calc R . .
C12 C 0.2892(6) 0.2534(6) 0.0037(4) 0.0636(19) Uani 1 1 d . . .
H12 H 0.2817 0.2039 -0.0391 0.076 Uiso 1 1 calc R . .
C13 C 0.2617(5) 0.2481(5) 0.0813(4) 0.0520(16) Uani 1 1 d . . .
H13 H 0.2333 0.1930 0.1004 0.062 Uiso 1 1 calc R . .
C21 C 0.5398(4) 0.5281(4) 0.2246(4) 0.0437(13) Uani 1 1 d . . .
H21 H 0.5732 0.5600 0.1881 0.052 Uiso 1 1 calc R . .
C22 C 0.5867(5) 0.5153(4) 0.3169(4) 0.0431(13) Uani 1 1 d . . .
H22 H 0.6581 0.5365 0.3571 0.052 Uiso 1 1 calc R . .
C23 C 0.5072(4) 0.4643(4) 0.3389(4) 0.0381(12) Uani 1 1 d . . .
H23 H 0.5161 0.4440 0.3984 0.046 Uiso 1 1 calc R . .
C31 C -0.0057(5) 0.8253(5) 0.2225(4) 0.0563(18) Uani 1 1 d . . .
H31 H -0.0018 0.8840 0.1939 0.068 Uiso 1 1 calc R . .
C32 C -0.0885(5) 0.7968(5) 0.2498(4) 0.0544(17) Uani 1 1 d . . .
H32 H -0.1547 0.8310 0.2436 0.065 Uiso 1 1 calc R . .
C33 C -0.0567(5) 0.7068(4) 0.2888(4) 0.0507(16) Uani 1 1 d . . .
H33 H -0.0981 0.6693 0.3153 0.061 Uiso 1 1 calc R . .
C41 C 0.3618(5) 0.7843(5) 0.3391(5) 0.0544(16) Uani 1 1 d . . .
H41 H 0.3772 0.8411 0.3131 0.065 Uiso 1 1 calc R . .
C42 C 0.4326(5) 0.7405(5) 0.4157(5) 0.0557(17) Uani 1 1 d . . .
H42 H 0.5060 0.7599 0.4532 0.067 Uiso 1 1 calc R . .
C43 C 0.3746(5) 0.6621(5) 0.4267(4) 0.0495(16) Uani 1 1 d . . .
H43 H 0.4025 0.6177 0.4753 0.059 Uiso 1 1 calc R . .
C51 C 0.3749(5) 0.0907(4) 0.3407(4) 0.0503(15) Uani 1 1 d . . .
H51 H 0.3527 0.0269 0.3458 0.060 Uiso 1 1 calc R . .
C52 C 0.4754(5) 0.1182(4) 0.3407(4) 0.0489(15) Uani 1 1 d . . .
H52 H 0.5375 0.0789 0.3456 0.059 Uiso 1 1 calc R . .
C53 C 0.4677(5) 0.2166(5) 0.3319(4) 0.0453(14) Uani 1 1 d . . .
H53 H 0.5266 0.2561 0.3297 0.054 Uiso 1 1 calc R . .
C61 C 0.0200(5) 0.1767(5) 0.1984(7) 0.081(3) Uani 1 1 d . . .
H61 H -0.0098 0.1180 0.2096 0.097 Uiso 1 1 calc R . .
C62 C -0.0331(6) 0.2411(6) 0.1315(6) 0.084(3) Uani 1 1 d . . .
H62 H -0.1065 0.2358 0.0866 0.101 Uiso 1 1 calc R . .
C63 C 0.0412(5) 0.3156(5) 0.1419(5) 0.0563(18) Uani 1 1 d . . .
H63 H 0.0263 0.3709 0.1044 0.068 Uiso 1 1 calc R . .
C71 C 0.0664(6) 0.5627(7) 0.5767(5) 0.0696(19) Uani 1 1 d . . .
H71 H 0.0205 0.5395 0.6072 0.083 Uiso 1 1 calc R . .
C72 C 0.1309(7) 0.6429(7) 0.5970(5) 0.078(2) Uani 1 1 d . . .
H72 H 0.1399 0.6868 0.6449 0.093 Uiso 1 1 calc R . .
C73 C 0.1807(6) 0.6470(5) 0.5326(4) 0.0534(16) Uani 1 1 d . . .
H73 H 0.2294 0.6966 0.5293 0.064 Uiso 1 1 calc R . .
C81 C -0.1466(6) 0.4223(5) 0.3210(7) 0.070(2) Uani 1 1 d . . .
H81 H -0.1936 0.3937 0.3481 0.084 Uiso 1 1 calc R . .
C82 C -0.1730(5) 0.4415(6) 0.2322(7) 0.077(2) Uani 1 1 d . . .
H82 H -0.2426 0.4288 0.1844 0.092 Uiso 1 1 calc R . .
C83 C -0.0800(5) 0.4832(5) 0.2234(5) 0.0557(17) Uani 1 1 d . . .
H83 H -0.0761 0.5044 0.1676 0.067 Uiso 1 1 calc R . .
C91 C 0.2485(5) 0.5419(4) 0.0997(4) 0.0410(13) Uani 1 1 d . . .
C92 C 0.2561(5) 0.6148(4) 0.1622(4) 0.0395(13) Uani 1 1 d . . .
H92 H 0.3263 0.6292 0.2087 0.047 Uiso 1 1 calc R . .
C93 C 0.1626(5) 0.6655(4) 0.1565(4) 0.0411(13) Uani 1 1 d . . .
C94 C 0.0607(5) 0.6464(4) 0.0889(4) 0.0530(16) Uani 1 1 d . . .
H94 H -0.0041 0.6817 0.0846 0.064 Uiso 1 1 calc R . .
C95 C 0.0547(5) 0.5742(5) 0.0269(4) 0.0629(18) Uani 1 1 d . . .
H95 H -0.0151 0.5603 -0.0202 0.076 Uiso 1 1 calc R . .
C96 C 0.1461(5) 0.5237(5) 0.0323(4) 0.0549(17) Uani 1 1 d . . .
H96 H 0.1397 0.4749 -0.0110 0.066 Uiso 1 1 calc R . .
C97 C 0.1958(6) 0.2308(5) 0.4125(6) 0.062(2) Uani 1 1 d . . .
C98 C 0.1164(6) 0.3039(5) 0.4006(6) 0.0623(19) Uani 1 1 d . . .
H98 H 0.0628 0.3171 0.3416 0.075 Uiso 1 1 calc R . .
C99 C 0.1159(6) 0.3567(5) 0.4743(5) 0.0628(19) Uani 1 1 d . . .
C100 C 0.1907(7) 0.3361(6) 0.5614(6) 0.082(3) Uani 1 1 d . . .
H100 H 0.1905 0.3733 0.6114 0.098 Uiso 1 1 calc R . .
C101 C 0.2654(8) 0.2618(7) 0.5754(6) 0.087(3) Uani 1 1 d . . .
H101 H 0.3149 0.2465 0.6354 0.105 Uiso 1 1 calc R . .
C102 C 0.2684(7) 0.2093(6) 0.5024(6) 0.081(3) Uani 1 1 d . . .
H102 H 0.3201 0.1581 0.5128 0.097 Uiso 1 1 calc R . .
F11A F 0.7134(8) 0.3973(6) 0.8584(6) 0.098(3) Uani 0.792(13) 1 d PD A 1
F12A F 0.9020(5) 0.4009(4) 0.9266(4) 0.083(3) Uani 0.792(13) 1 d PD A 1
F13A F 0.8066(5) 0.5320(5) 0.8611(5) 0.098(3) Uani 0.792(13) 1 d PD A 1
F14A F 0.8019(7) 0.4816(9) 0.9915(5) 0.134(4) Uani 0.792(13) 1 d PD A 1
B1A B 0.8048(7) 0.4514(6) 0.9095(5) 0.067(2) Uiso 0.792(13) 1 d PD A 1
F11B F 0.6778(18) 0.411(2) 0.846(2) 0.108(16) Uiso 0.208(13) 1 d PD A 2
F12B F 0.8458(17) 0.3884(11) 0.9536(11) 0.052(6) Uiso 0.208(13) 1 d PD A 2
F13B F 0.8334(18) 0.483(2) 0.8387(13) 0.080(8) Uiso 0.208(13) 1 d PD A 2
F14B F 0.7632(18) 0.5288(13) 0.9416(17) 0.071(7) Uiso 0.208(13) 1 d PD A 2
B1B B 0.7789(16) 0.4533(13) 0.8933(12) 0.067(2) Uiso 0.208(13) 1 d PD A 2
F21A F 0.8170(7) 0.4429(5) 0.6495(4) 0.069(2) Uani 0.646(10) 1 d PD B 1
F22A F 0.8160(11) 0.3464(5) 0.5396(7) 0.124(4) Uani 0.646(10) 1 d PD B 1
F23A F 0.6721(5) 0.4478(6) 0.5287(4) 0.075(3) Uani 0.646(10) 1 d PD B 1
F24A F 0.8228(7) 0.5045(4) 0.5150(6) 0.068(2) Uani 0.646(10) 1 d PD B 1
B2A B 0.7845(7) 0.4344(6) 0.5567(6) 0.051(3) Uiso 0.646(10) 1 d PD B 1
F21B F 0.8413(11) 0.4650(10) 0.6295(8) 0.056(2) Uiso 0.354(10) 1 d PD B 2
F22B F 0.8861(9) 0.3515(8) 0.5620(8) 0.056(2) Uiso 0.354(10) 1 d PD B 2
F23B F 0.7002(7) 0.3753(8) 0.5082(6) 0.056(2) Uiso 0.354(10) 1 d PD B 2
F24B F 0.8064(11) 0.4814(9) 0.4825(8) 0.056(2) Uiso 0.354(10) 1 d PD B 2
B2B B 0.8023(9) 0.4174(9) 0.5480(8) 0.041(5) Uiso 0.354(10) 1 d PD B 2
F31A F 0.2307(8) 0.6385(4) 0.8046(4) 0.080(2) Uani 0.713(13) 1 d PD C 1
F32A F 0.3132(5) 0.5305(5) 0.9136(3) 0.077(2) Uani 0.713(13) 1 d PD C 1
F33A F 0.1353(5) 0.5100(5) 0.8168(7) 0.084(3) Uani 0.713(13) 1 d PD C 1
F34A F 0.2729(5) 0.4888(5) 0.7681(4) 0.079(2) Uani 0.713(13) 1 d PD C 1
B3A B 0.2372(7) 0.5423(6) 0.8245(6) 0.064(2) Uiso 0.713(13) 1 d PD C 1
F31B F 0.279(2) 0.6184(18) 0.7898(18) 0.137(12) Uiso 0.287(13) 1 d PD C 2
F32B F 0.247(3) 0.568(2) 0.9098(15) 0.154(11) Uiso 0.287(13) 1 d PD C 2
F33B F 0.1267(18) 0.523(2) 0.774(2) 0.161(17) Uiso 0.287(13) 1 d PD C 2
F34B F 0.301(3) 0.4655(18) 0.821(2) 0.185(16) Uiso 0.287(13) 1 d PD C 2
B3B B 0.2362(17) 0.5432(15) 0.8226(13) 0.064(2) Uiso 0.287(13) 1 d PD C 2
N1S N 0.5724(7) 0.5144(7) 1.0321(6) 0.091(3) Uiso 0.875(14) 1 d PD D 1
C1S C 0.5521(9) 0.5278(8) 0.9612(6) 0.091(3) Uiso 0.875(14) 1 d PD D 1
C2S C 0.5306(9) 0.5517(9) 0.8675(7) 0.103(4) Uiso 0.875(14) 1 d PD D 1
H2SA H 0.4998 0.6164 0.8543 0.155 Uiso 0.875(14) 1 d PR D 1
H2SB H 0.4770 0.5061 0.8274 0.155 Uiso 0.875(14) 1 d PR D 1
H2SC H 0.6011 0.5484 0.8574 0.155 Uiso 0.875(14) 1 d PR D 1
N2S N 0.4590(13) 0.2609(13) 0.8415(10) 0.098(5) Uiso 0.50 1 d PD E 2
C3S C 0.5348(11) 0.2569(11) 0.9073(9) 0.062(3) Uiso 0.50 1 d PD E 2
C4S C 0.6296(16) 0.2671(18) 0.9879(13) 0.106(6) Uiso 0.50 1 d PD E 2
H4SA H 0.6155 0.3183 1.0245 0.160 Uiso 0.50 1 d PR E 2
H4SB H 0.6946 0.2838 0.9728 0.160 Uiso 0.50 1 d PR E 2
H4SC H 0.6445 0.2074 1.0226 0.160 Uiso 0.50 1 d PR E 2
N3S N 0.3763(18) 0.2530(14) 0.8062(14) 0.092(7) Uiso 0.376(12) 1 d PD F 3
C5S C 0.396(2) 0.3165(15) 0.7723(16) 0.082(7) Uiso 0.376(12) 1 d PD F 3
C6S C 0.412(3) 0.3995(18) 0.725(2) 0.120(11) Uiso 0.376(12) 1 d PD F 3
H6SA H 0.3912 0.3831 0.6607 0.180 Uiso 0.376(12) 1 d PR F 3
H6SB H 0.4902 0.4211 0.7498 0.180 Uiso 0.376(12) 1 d PR F 3
H6SC H 0.3634 0.4506 0.7312 0.180 Uiso 0.376(12) 1 d PR F 3
N4S N 0.5840(12) 0.2953(11) 0.1855(9) 0.083(4) Uiso 0.50 1 d PD G 4
C7S C 0.5922(18) 0.2876(16) 0.1173(11) 0.102(6) Uiso 0.50 1 d PD G 4
C8S C 0.604(2) 0.264(2) 0.0321(13) 0.123(8) Uiso 0.50 1 d PD G 4
H8SA H 0.6619 0.3053 0.0249 0.185 Uiso 0.50 1 d PR G 4
H8SB H 0.5331 0.2743 -0.0188 0.185 Uiso 0.50 1 d PR G 4
H8SC H 0.6268 0.1970 0.0328 0.185 Uiso 0.50 1 d PR G 4

loop_
_atom_site_aniso_label
_atom_site_aniso_U_11
_atom_site_aniso_U_22
_atom_site_aniso_U_33
_atom_site_aniso_U_23
_atom_site_aniso_U_13
_atom_site_aniso_U_12
Cu1 0.0301(3) 0.0305(3) 0.0379(3) -0.0025(3) 0.0080(2) -0.0003(3)
Cu2 0.0291(3) 0.0312(3) 0.0378(3) -0.0003(3) 0.0047(2) 0.0029(3)
N1 0.033(2) 0.030(2) 0.031(2) -0.0027(18) 0.0084(18) 0.0000(18)
N2 0.039(2) 0.034(2) 0.038(3) 0.0022(19) 0.013(2) 0.0078(19)
N3 0.051(3) 0.050(3) 0.032(2) 0.009(2) 0.010(2) 0.017(2)
N11 0.046(3) 0.033(2) 0.039(2) -0.005(2) 0.005(2) 0.001(2)
N12 0.066(3) 0.036(3) 0.038(2) -0.008(2) 0.018(2) 0.004(2)
N21 0.036(2) 0.036(3) 0.032(2) -0.001(2) 0.0081(18) -0.0001(19)
N22 0.049(3) 0.031(2) 0.042(3) 0.001(2) 0.020(2) 0.000(2)
N31 0.032(2) 0.034(3) 0.049(3) -0.005(2) 0.002(2) 0.0015(19)
N32 0.040(2) 0.037(3) 0.042(3) 0.000(2) 0.005(2) 0.011(2)
N41 0.041(3) 0.032(3) 0.036(2) -0.002(2) 0.004(2) 0.002(2)
N42 0.040(2) 0.023(2) 0.044(2) -0.0005(19) 0.010(2) -0.0040(19)
N51 0.038(2) 0.036(3) 0.048(3) 0.003(2) 0.014(2) 0.004(2)
N52 0.045(3) 0.028(2) 0.074(3) -0.001(2) 0.026(2) 0.000(2)
N61 0.036(3) 0.042(3) 0.062(3) -0.013(2) 0.016(2) -0.004(2)
N62 0.035(3) 0.034(3) 0.104(4) -0.016(3) 0.027(3) -0.001(2)
N71 0.053(3) 0.045(3) 0.047(3) 0.009(3) 0.019(2) 0.014(3)
N72 0.062(3) 0.054(3) 0.064(3) 0.011(3) 0.035(3) 0.022(3)
N81 0.035(2) 0.033(3) 0.068(3) -0.004(2) 0.018(2) 0.001(2)
N82 0.044(3) 0.043(3) 0.092(4) -0.009(3) 0.038(3) 0.005(2)
C1 0.063(4) 0.040(3) 0.037(3) 0.003(3) 0.021(3) -0.001(3)
C2 0.052(3) 0.030(3) 0.040(3) 0.005(2) 0.005(3) 0.008(2)
C3 0.053(4) 0.032(3) 0.113(6) 0.016(4) 0.048(4) 0.007(3)
C4 0.062(4) 0.046(4) 0.087(5) 0.010(4) 0.049(4) 0.009(3)
C11 0.081(5) 0.048(4) 0.043(3) -0.013(3) 0.023(3) 0.004(3)
C12 0.079(5) 0.063(5) 0.047(4) -0.018(3) 0.022(3) 0.010(4)
C13 0.057(4) 0.038(4) 0.050(4) -0.006(3) 0.007(3) 0.005(3)
C21 0.041(3) 0.034(3) 0.059(4) -0.003(3) 0.022(3) 0.000(2)
C22 0.037(3) 0.034(3) 0.061(4) -0.009(3) 0.022(3) -0.001(2)
C23 0.035(3) 0.040(3) 0.036(3) -0.005(2) 0.009(2) -0.001(2)
C31 0.055(4) 0.043(3) 0.052(4) -0.006(3) -0.002(3) 0.018(3)
C32 0.037(3) 0.048(4) 0.066(4) -0.014(3) 0.005(3) 0.013(3)
C33 0.041(3) 0.044(4) 0.057(4) -0.017(3) 0.008(3) 0.002(3)
C41 0.051(3) 0.036(3) 0.071(4) -0.018(3) 0.017(3) -0.008(3)
C42 0.043(3) 0.040(4) 0.066(4) -0.010(3) -0.001(3) -0.008(3)
C43 0.038(3) 0.052(4) 0.038(3) -0.010(3) -0.010(2) 0.003(3)
C51 0.055(3) 0.027(3) 0.069(4) -0.003(3) 0.023(3) 0.009(2)
C52 0.048(3) 0.037(3) 0.049(3) -0.002(3) 0.004(3) 0.018(3)
C53 0.036(3) 0.051(4) 0.042(3) 0.003(3) 0.006(2) 0.000(3)
C61 0.034(3) 0.036(4) 0.174(9) -0.033(5) 0.041(4) -0.011(3)
C62 0.037(3) 0.068(5) 0.124(7) -0.053(5) 0.005(4) -0.004(4)
C63 0.034(3) 0.052(4) 0.068(4) -0.028(3) 0.003(3) 0.004(3)
C71 0.079(5) 0.078(5) 0.061(4) 0.009(4) 0.035(4) 0.019(5)
C72 0.090(6) 0.104(7) 0.038(4) 0.001(4) 0.021(4) 0.025(5)
C73 0.062(4) 0.052(4) 0.035(3) 0.005(3) 0.005(3) 0.018(3)
C81 0.043(4) 0.056(4) 0.121(7) -0.019(5) 0.044(4) -0.008(3)
C82 0.034(3) 0.059(5) 0.128(8) -0.030(5) 0.020(4) -0.008(3)
C83 0.030(3) 0.047(4) 0.083(5) -0.021(3) 0.012(3) -0.003(3)
C91 0.053(3) 0.029(3) 0.035(3) 0.002(2) 0.010(2) 0.004(2)
C92 0.042(3) 0.032(3) 0.037(3) 0.005(2) 0.005(2) 0.003(2)
C93 0.054(3) 0.027(3) 0.034(3) 0.004(2) 0.007(2) 0.003(2)
C94 0.051(3) 0.044(4) 0.045(3) 0.005(3) -0.004(3) 0.014(3)
C95 0.058(4) 0.060(4) 0.044(3) -0.004(3) -0.012(3) 0.013(4)
C96 0.070(4) 0.046(3) 0.031(3) -0.006(3) -0.003(3) 0.008(3)
C97 0.065(4) 0.031(3) 0.113(6) 0.020(4) 0.059(4) 0.008(3)
C98 0.063(4) 0.036(4) 0.109(6) 0.013(4) 0.056(4) 0.003(3)
C99 0.075(4) 0.044(4) 0.093(5) 0.027(4) 0.057(4) 0.020(3)
C100 0.114(6) 0.082(6) 0.081(5) 0.040(4) 0.072(5) 0.036(5)
C101 0.120(7) 0.090(6) 0.082(5) 0.045(5) 0.073(5) 0.058(6)
C102 0.088(5) 0.062(5) 0.105(7) 0.050(5) 0.052(5) 0.033(4)
F11A 0.072(4) 0.081(5) 0.138(7) -0.057(4) 0.035(4) -0.027(4)
F12A 0.076(4) 0.047(3) 0.097(4) -0.026(3) -0.002(3) 0.011(3)
F13A 0.069(4) 0.059(4) 0.114(5) 0.000(4) -0.025(3) 0.003(3)
F14A 0.115(6) 0.209(11) 0.083(5) -0.076(7) 0.043(5) -0.043(7)
F21A 0.099(6) 0.053(4) 0.055(4) 0.012(3) 0.029(3) 0.037(4)
F22A 0.189(12) 0.046(5) 0.143(8) -0.014(5) 0.070(8) 0.036(6)
F23A 0.058(4) 0.119(7) 0.040(3) 0.008(3) 0.009(3) 0.007(4)
F24A 0.085(5) 0.041(4) 0.092(5) -0.005(3) 0.049(5) 0.008(3)
F31A 0.133(6) 0.053(4) 0.054(3) 0.007(3) 0.035(4) 0.018(4)
F32A 0.072(4) 0.094(5) 0.043(3) 0.022(3) -0.002(3) -0.007(3)
F33A 0.064(4) 0.045(4) 0.119(7) -0.018(4) 0.006(4) 0.015(3)
F34A 0.077(4) 0.080(5) 0.064(4) -0.016(3) 0.008(3) 0.003(3)

loop_
_atom_type_symbol
_atom_type_description
_atom_type_scat_dispersion_real
_atom_type_scat_dispersion_imag
_atom_type_scat_source
C C 0.0033 0.0016 'International Tables Vol C Tables 4.2.6.8 and 6.1.1.4'
H H 0.0000 0.0000 'International Tables Vol C Tables 4.2.6.8 and 6.1.1.4'
B B 0.0013 0.0007 'International Tables Vol C Tables 4.2.6.8 and 6.1.1.4'
Cu Cu 0.3201 1.2651 'International Tables Vol C Tables 4.2.6.8 and 6.1.1.4'
F F 0.0171 0.0103 'International Tables Vol C Tables 4.2.6.8 and 6.1.1.4'
N N 0.0061 0.0033 'International Tables Vol C Tables 4.2.6.8 and 6.1.1.4'

loop_
_geom_angle_atom_site_label_1
_geom_angle_atom_site_label_2
_geom_angle_atom_site_label_3
_geom_angle
N1 Cu1 N51 103.17(17)
N11 Cu1 N1 157.96(18)
N11 Cu1 N51 98.86(18)
N21 Cu1 N1 90.59(17)
N21 Cu1 N11 88.12(19)
N21 Cu1 N51 94.77(17)
N61 Cu1 N1 92.92(19)
N61 Cu1 N11 86.6(2)
N61 Cu1 N21 173.6(2)
N61 Cu1 N51 89.62(19)
N1 Cu2 N71 102.79(17)
N31 Cu2 N1 156.63(18)
N31 Cu2 N71 100.58(19)
N41 Cu2 N1 89.48(18)
N41 Cu2 N31 88.55(18)
N41 Cu2 N71 94.5(2)
N41 Cu2 N81 174.4(2)
N81 Cu2 N1 93.78(18)
N81 Cu2 N31 86.67(19)
N81 Cu2 N71 89.2(2)
Cu1 N1 Cu2 138.0(2)
N2 N1 Cu1 110.7(3)
N2 N1 Cu2 110.2(3)
N3 N2 N1 179.5(6)
N12 N11 Cu1 122.0(3)
C13 N11 Cu1 131.6(5)
C13 N11 N12 105.5(5)
N11 N12 C1 118.0(5)
C11 N12 N11 111.3(5)
C11 N12 C1 130.4(6)
N22 N21 Cu1 121.8(3)
C23 N21 Cu1 131.2(4)
C23 N21 N22 106.7(4)
N21 N22 C1 119.8(4)
N21 N22 C21 110.4(4)
C21 N22 C1 129.7(5)
N32 N31 Cu2 121.2(3)
C33 N31 Cu2 131.3(5)
C33 N31 N32 106.8(5)
N31 N32 C2 121.4(4)
N31 N32 C31 110.9(5)
C31 N32 C2 127.6(6)
N42 N41 Cu2 121.9(3)
C43 N41 Cu2 132.8(4)
C43 N41 N42 105.0(5)
N41 N42 C2 120.1(4)
C41 N42 N41 110.6(5)
C41 N42 C2 129.1(5)
N52 N51 Cu1 120.2(3)
C53 N51 Cu1 126.1(4)
C53 N51 N52 103.4(5)
N51 N52 C3 120.2(5)
C51 N52 N51 111.5(5)
C51 N52 C3 128.3(5)
N62 N61 Cu1 126.5(4)
C63 N61 Cu1 127.3(5)
C63 N61 N62 105.2(5)
N61 N62 C3 122.2(5)
C61 N62 N61 111.1(6)
C61 N62 C3 125.3(7)
N72 N71 Cu2 121.9(4)
C73 N71 Cu2 126.9(5)
C73 N71 N72 104.5(5)
N71 N72 C4 121.8(5)
C71 N72 N71 112.6(6)
C71 N72 C4 125.6(6)
N82 N81 Cu2 125.3(4)
C83 N81 Cu2 127.3(5)
C83 N81 N82 105.2(5)
N81 N82 C4 123.0(5)
N81 N82 C81 111.0(6)
C81 N82 C4 125.5(7)
N12 C1 N22 108.8(4)
N12 C1 H1 107.8
N12 C1 C91 112.3(5)
N22 C1 H1 107.8
N22 C1 C91 112.2(5)
C91 C1 H1 107.8
N32 C2 N42 109.9(5)
N32 C2 H2 108.6
N32 C2 C93 111.2(5)
N42 C2 H2 108.6
N42 C2 C93 109.9(4)
C93 C2 H2 108.6
N52 C3 N62 110.1(6)
N52 C3 H3 106.8
N52 C3 C97 112.9(6)
N62 C3 H3 106.8
N62 C3 C97 112.9(5)
C97 C3 H3 106.8
N72 C4 N82 110.5(5)
N72 C4 H4 106.9
N72 C4 C99 112.4(6)
N82 C4 H4 106.9
N82 C4 C99 112.8(6)
C99 C4 H4 106.9
N12 C11 H11 126.7
N12 C11 C12 106.6(6)
C12 C11 H11 126.7
C11 C12 H12 126.6
C11 C12 C13 106.8(6)
C13 C12 H12 126.6
N11 C13 C12 109.7(6)
N11 C13 H13 125.1
C12 C13 H13 125.1
N22 C21 H21 126.2
N22 C21 C22 107.6(5)
C22 C21 H21 126.2
C21 C22 H22 127.4
C21 C22 C23 105.1(5)
C23 C22 H22 127.4
N21 C23 C22 110.1(5)
N21 C23 H23 125.0
C22 C23 H23 125.0
N32 C31 H31 126.6
C32 C31 N32 106.7(6)
C32 C31 H31 126.6
C31 C32 H32 127.1
C31 C32 C33 105.8(6)
C33 C32 H32 127.1
N31 C33 C32 109.8(6)
N31 C33 H33 125.1
C32 C33 H33 125.1
N42 C41 H41 125.8
N42 C41 C42 108.4(6)
C42 C41 H41 125.8
C41 C42 H42 127.5
C41 C42 C43 104.9(5)
C43 C42 H42 127.5
N41 C43 C42 111.0(6)
N41 C43 H43 124.5
C42 C43 H43 124.5
N52 C51 H51 126.0
N52 C51 C52 108.1(5)
C52 C51 H51 126.0
C51 C52 H52 127.7
C51 C52 C53 104.6(5)
C53 C52 H52 127.7
N51 C53 C52 112.5(6)
N51 C53 H53 123.8
C52 C53 H53 123.8
N62 C61 H61 126.6
N62 C61 C62 106.8(7)
C62 C61 H61 126.6
C61 C62 H62 126.8
C61 C62 C63 106.4(6)
C63 C62 H62 126.8
N61 C63 C62 110.4(7)
N61 C63 H63 124.8
C62 C63 H63 124.8
N72 C71 H71 127.0
N72 C71 C72 106.0(7)
C72 C71 H71 127.0
C71 C72 H72 127.3
C71 C72 C73 105.5(7)
C73 C72 H72 127.3
N71 C73 C72 111.4(7)
N71 C73 H73 124.3
C72 C73 H73 124.3
N82 C81 H81 126.9
C82 C81 N82 106.2(7)
C82 C81 H81 126.9
C81 C82 H82 126.3
C81 C82 C83 107.4(7)
C83 C82 H82 126.3
N81 C83 C82 110.3(7)
N81 C83 H83 124.9
C82 C83 H83 124.9
C92 C91 C1 120.7(5)
C96 C91 C1 120.7(5)
C96 C91 C92 118.6(5)
C91 C92 H92 119.9
C93 C92 C91 120.1(5)
C93 C92 H92 119.9
C92 C93 C2 120.7(5)
C92 C93 C94 120.6(5)
C94 C93 C2 118.7(5)
C93 C94 H94 120.7
C93 C94 C95 118.5(6)
C95 C94 H94 120.7
C94 C95 H95 119.4
C96 C95 C94 121.2(5)
C96 C95 H95 119.4
C91 C96 H96 119.6
C95 C96 C91 120.9(6)
C95 C96 H96 119.6
C98 C97 C3 121.1(7)
C98 C97 C102 117.6(7)
C102 C97 C3 121.3(6)
C97 C98 H98 119.8
C99 C98 C97 120.4(8)
C99 C98 H98 119.8
C98 C99 C4 120.1(7)
C98 C99 C100 120.6(7)
C100 C99 C4 119.3(7)
C99 C100 H100 119.9
C101 C100 C99 120.2(8)
C101 C100 H100 119.9
C100 C101 H101 120.0
C100 C101 C102 120.1(8)
C102 C101 H101 120.0
C97 C102 H102 119.5
C101 C102 C97 121.1(7)
C101 C102 H102 119.5
F12A B1A F11A 110.3(7)
F12A B1A F14A 108.3(7)
F13A B1A F11A 108.2(7)
F13A B1A F12A 109.3(7)
F13A B1A F14A 106.7(8)
F14A B1A F11A 113.8(7)
F12B B1B F11B 108.6(14)
F13B B1B F11B 113.0(14)
F13B B1B F12B 108.0(13)
F14B B1B F11B 109.4(14)
F14B B1B F12B 108.0(13)
F14B B1B F13B 109.7(13)
F22A B2A F21A 107.3(7)
F22A B2A F23A 114.9(9)
F22A B2A F24A 111.5(8)
F23A B2A F21A 101.5(7)
F23A B2A F24A 105.9(7)
F24A B2A F21A 115.6(7)
F21B B2B F22B 100.7(9)
F21B B2B F24B 106.7(10)
F22B B2B F24B 108.0(11)
F23B B2B F21B 126.8(11)
F23B B2B F22B 110.4(10)
F23B B2B F24B 103.4(9)
F31A B3A F32A 107.9(7)
F33A B3A F31A 109.4(8)
F33A B3A F32A 110.1(8)
F33A B3A F34A 108.0(7)
F34A B3A F31A 113.0(8)
F34A B3A F32A 108.4(7)
F31B B3B F32B 106.4(13)
F33B B3B F31B 114.9(15)
F33B B3B F32B 108.6(13)
F33B B3B F34B 109.4(14)
F34B B3B F31B 105.6(13)
F34B B3B F32B 111.9(14)
N1S C1S C2S 175.7(14)
C1S C2S H2SA 110.0
C1S C2S H2SB 109.6
C1S C2S H2SC 108.8
H2SA C2S H2SB 109.5
H2SA C2S H2SC 109.5
H2SB C2S H2SC 109.5
N2S C3S C4S 171(2)
C3S C4S H4SA 108.8
C3S C4S H4SB 109.4
C3S C4S H4SC 110.2
H4SA C4S H4SB 109.5
H4SA C4S H4SC 109.4
H4SB C4S H4SC 109.5
N3S C5S C6S 176(3)
C5S C6S H6SA 108.3
C5S C6S H6SB 111.8
C5S C6S H6SC 108.3
H6SA C6S H6SB 109.5
H6SA C6S H6SC 109.5
H6SB C6S H6SC 109.5
N4S C7S C8S 172(3)
C7S C8S H8SA 108.6
C7S C8S H8SB 109.9
C7S C8S H8SC 109.9
H8SA C8S H8SB 109.5
H8SA C8S H8SC 109.5
H8SB C8S H8SC 109.5

loop_
_geom_bond_atom_site_label_1
_geom_bond_atom_site_label_2
_geom_bond_distance
Cu1 N1 2.054(4)
Cu1 N11 2.017(5)
Cu1 N21 2.005(4)
Cu1 N51 2.195(5)
Cu1 N61 1.988(5)
Cu2 N1 2.059(4)
Cu2 N31 2.036(5)
Cu2 N41 2.004(5)
Cu2 N71 2.176(5)
Cu2 N81 2.007(5)
N1 N2 1.221(6)
N2 N3 1.142(6)
N11 N12 1.367(7)
N11 C13 1.324(8)
N12 C1 1.446(8)
N12 C11 1.346(8)
N21 N22 1.343(6)
N21 C23 1.325(6)
N22 C1 1.452(7)
N22 C21 1.345(7)
N31 N32 1.324(7)
N31 C33 1.319(8)
N32 C2 1.432(8)
N32 C31 1.360(7)
N41 N42 1.353(7)
N41 C43 1.340(7)
N42 C2 1.452(7)
N42 C41 1.330(7)
N51 N52 1.367(6)
N51 C53 1.325(7)
N52 C3 1.452(8)
N52 C51 1.334(7)
N61 N62 1.369(8)
N61 C63 1.331(8)
N62 C3 1.474(9)
N62 C61 1.340(8)
N71 N72 1.350(7)
N71 C73 1.311(8)
N72 C4 1.442(9)
N72 C71 1.339(9)
N81 N82 1.361(8)
N81 C83 1.336(8)
N82 C4 1.473(9)
N82 C81 1.370(8)
C1 H1 1.0000
C1 C91 1.514(8)
C2 H2 1.0000
C2 C93 1.547(8)
C3 H3 1.0000
C3 C97 1.493(11)
C4 H4 1.0000
C4 C99 1.513(9)
C11 H11 0.9500
C11 C12 1.351(10)
C12 H12 0.9500
C12 C13 1.401(10)
C13 H13 0.9500
C21 H21 0.9500
C21 C22 1.370(8)
C22 H22 0.9500
C22 C23 1.394(8)
C23 H23 0.9500
C31 H31 0.9500
C31 C32 1.350(10)
C32 H32 0.9500
C32 C33 1.396(9)
C33 H33 0.9500
C41 H41 0.9500
C41 C42 1.362(9)
C42 H42 0.9500
C42 C43 1.374(9)
C43 H43 0.9500
C51 H51 0.9500
C51 C52 1.349(9)
C52 H52 0.9500
C52 C53 1.384(9)
C53 H53 0.9500
C61 H61 0.9500
C61 C62 1.366(13)
C62 H62 0.9500
C62 C63 1.382(10)
C63 H63 0.9500
C71 H71 0.9500
C71 C72 1.361(12)
C72 H72 0.9500
C72 C73 1.393(10)
C73 H73 0.9500
C81 H81 0.9500
C81 C82 1.347(12)
C82 H82 0.9500
C82 C83 1.385(10)
C83 H83 0.9500
C91 C92 1.400(8)
C91 C96 1.376(8)
C92 H92 0.9500
C92 C93 1.371(8)
C93 C94 1.376(8)
C94 H94 0.9500
C94 C95 1.391(9)
C95 H95 0.9500
C95 C96 1.347(9)
C96 H96 0.9500
C97 C98 1.409(9)
C97 C102 1.415(11)
C98 H98 0.9500
C98 C99 1.384(10)
C99 C100 1.387(11)
C100 H100 0.9500
C100 C101 1.377(10)
C101 H101 0.9500
C101 C102 1.382(12)
C102 H102 0.9500
F11A B1A 1.381(8)
F12A B1A 1.373(8)
F13A B1A 1.368(8)
F14A B1A 1.380(8)
F11B B1B 1.369(10)
F12B B1B 1.367(10)
F13B B1B 1.366(10)
F14B B1B 1.363(10)
F21A B2A 1.377(8)
F22A B2A 1.355(8)
F23A B2A 1.359(8)
F24A B2A 1.372(8)
F21B B2B 1.371(9)
F22B B2B 1.373(10)
F23B B2B 1.362(9)
F24B B2B 1.387(10)
F31A B3A 1.378(8)
F32A B3A 1.396(8)
F33A B3A 1.349(8)
F34A B3A 1.370(8)
F31B B3B 1.377(10)
F32B B3B 1.377(10)
F33B B3B 1.361(10)
F34B B3B 1.374(10)
N1S C1S 1.071(8)
C1S C2S 1.443(10)
C2S H2SA 0.9797
C2S H2SB 0.9799
C2S H2SC 0.9800
N2S C3S 1.133(9)
C3S C4S 1.408(13)
C4S H4SA 0.9801
C4S H4SB 0.9798
C4S H4SC 0.9801
N3S C5S 1.112(10)
C5S C6S 1.441(14)
C6S H6SA 0.9802
C6S H6SB 0.9800
C6S H6SC 0.9797
N4S C7S 1.129(9)
C7S C8S 1.453(13)
C8S H8SA 0.9797
C8S H8SB 0.9803
C8S H8SC 0.9798

loop_
_geom_torsion_atom_site_label_1
_geom_torsion_atom_site_label_2
_geom_torsion_atom_site_label_3
_geom_torsion_atom_site_label_4
_geom_torsion
Cu1 N11 N12 C1 -12.2(7)
Cu1 N11 N12 C11 173.5(4)
Cu1 N11 C13 C12 -171.7(4)
Cu1 N21 N22 C1 9.0(6)
Cu1 N21 N22 C21 -174.7(4)
Cu1 N21 C23 C22 174.4(4)
Cu1 N51 N52 C3 -35.5(7)
Cu1 N51 N52 C51 147.5(4)
Cu1 N51 C53 C52 -144.8(4)
Cu1 N61 N62 C3 22.2(8)
Cu1 N61 N62 C61 -170.4(5)
Cu1 N61 C63 C62 169.8(5)
Cu2 N31 N32 C2 10.8(6)
Cu2 N31 N32 C31 -173.0(4)
Cu2 N31 C33 C32 172.3(4)
Cu2 N41 N42 C2 -9.4(7)
Cu2 N41 N42 C41 175.6(4)
Cu2 N41 C43 C42 -174.8(4)
Cu2 N71 N72 C4 27.7(7)
Cu2 N71 N72 C71 -153.7(5)
Cu2 N71 C73 C72 152.4(5)
Cu2 N81 N82 C4 -23.1(8)
Cu2 N81 N82 C81 164.9(4)
Cu2 N81 C83 C82 -164.6(5)
N1 Cu1 N11 N12 58.1(7)
N1 Cu1 N11 C13 -134.4(6)
N1 Cu1 N21 N22 -127.6(4)
N1 Cu1 N21 C23 59.4(5)
N1 Cu1 N51 N52 92.8(4)
N1 Cu1 N51 C53 -128.0(5)
N1 Cu1 N61 N62 -96.9(5)
N1 Cu1 N61 C63 96.1(5)
N1 Cu2 N31 N32 -57.1(6)
N1 Cu2 N31 C33 133.0(5)
N1 Cu2 N41 N42 128.3(4)
N1 Cu2 N41 C43 -59.1(6)
N1 Cu2 N71 N72 -88.0(4)
N1 Cu2 N71 C73 125.4(5)
N1 Cu2 N81 N82 95.2(4)
N1 Cu2 N81 C83 -104.3(5)
N11 Cu1 N1 Cu2 11.8(7)
N11 Cu1 N1 N2 -154.4(4)
N11 Cu1 N21 N22 30.4(4)
N11 Cu1 N21 C23 -142.6(5)
N11 Cu1 N51 N52 -86.6(4)
N11 Cu1 N51 C53 52.5(5)
N11 Cu1 N61 N62 105.2(5)
N11 Cu1 N61 C63 -61.9(5)
N11 N12 C1 N22 63.6(7)
N11 N12 C1 C91 -61.2(6)
N11 N12 C11 C12 -2.4(8)
N12 N11 C13 C12 -2.6(6)
N12 C1 C91 C92 147.3(5)
N12 C1 C91 C96 -34.6(8)
N12 C11 C12 C13 0.7(8)
N21 Cu1 N1 Cu2 98.3(3)
N21 Cu1 N1 N2 -68.0(4)
N21 Cu1 N11 N12 -28.8(4)
N21 Cu1 N11 C13 138.7(5)
N21 Cu1 N51 N52 -175.5(4)
N21 Cu1 N51 C53 -36.3(5)
N21 N22 C1 N12 -62.6(7)
N21 N22 C1 C91 62.3(6)
N21 N22 C21 C22 -0.2(6)
N22 N21 C23 C22 0.5(6)
N22 C1 C91 C92 24.3(8)
N22 C1 C91 C96 -157.6(6)
N22 C21 C22 C23 0.5(6)
N31 Cu2 N1 Cu1 -11.9(7)
N31 Cu2 N1 N2 154.4(4)
N31 Cu2 N41 N42 -28.5(4)
N31 Cu2 N41 C43 144.2(6)
N31 Cu2 N71 N72 92.1(4)
N31 Cu2 N71 C73 -54.4(5)
N31 Cu2 N81 N82 -108.2(4)
N31 Cu2 N81 C83 52.3(5)
N31 N32 C2 N42 -60.5(6)
N31 N32 C2 C93 61.4(6)
N31 N32 C31 C32 0.0(6)
N32 N31 C33 C32 1.3(6)
N32 C2 C93 C92 -146.0(5)
N32 C2 C93 C94 36.2(7)
N32 C31 C32 C33 0.7(7)
N41 Cu2 N1 Cu1 -97.1(4)
N41 Cu2 N1 N2 69.2(4)
N41 Cu2 N31 N32 28.3(4)
N41 Cu2 N31 C33 -141.7(5)
N41 Cu2 N71 N72 -178.5(4)
N41 Cu2 N71 C73 34.9(5)
N41 N42 C2 N32 59.5(6)
N41 N42 C2 C93 -63.1(7)
N41 N42 C41 C42 -0.7(7)
N42 N41 C43 C42 -1.2(7)
N42 C2 C93 C92 -24.1(7)
N42 C2 C93 C94 158.2(5)
N42 C41 C42 C43 -0.1(8)
N51 Cu1 N1 Cu2 -166.7(3)
N51 Cu1 N1 N2 27.0(4)
N51 Cu1 N11 N12 -123.4(4)
N51 Cu1 N11 C13 44.2(5)
N51 Cu1 N21 N22 129.2(4)
N51 Cu1 N21 C23 -43.9(5)
N51 Cu1 N61 N62 6.3(5)
N51 Cu1 N61 C63 -160.8(5)
N51 N52 C3 N62 66.2(7)
N51 N52 C3 C97 -61.1(8)
N51 N52 C51 C52 -0.2(7)
N52 N51 C53 C52 -0.3(6)
N52 C3 C97 C98 131.2(6)
N52 C3 C97 C102 -51.2(9)
N52 C51 C52 C53 0.0(7)
N61 Cu1 N1 Cu2 -76.4(3)
N61 Cu1 N1 N2 117.3(4)
N61 Cu1 N11 N12 147.6(4)
N61 Cu1 N11 C13 -44.9(5)
N61 Cu1 N51 N52 -0.1(4)
N61 Cu1 N51 C53 139.1(5)
N61 N62 C3 N52 -59.2(7)
N61 N62 C3 C97 68.1(7)
N61 N62 C61 C62 1.2(8)
N62 N61 C63 C62 0.6(7)
N62 C3 C97 C98 5.5(8)
N62 C3 C97 C102 -177.0(6)
N62 C61 C62 C63 -0.8(9)
N71 Cu2 N1 Cu1 168.4(3)
N71 Cu2 N1 N2 -25.2(4)
N71 Cu2 N31 N32 122.6(4)
N71 Cu2 N31 C33 -47.4(5)
N71 Cu2 N41 N42 -129.0(4)
N71 Cu2 N41 C43 43.7(6)
N71 Cu2 N81 N82 -7.6(4)
N71 Cu2 N81 C83 153.0(5)
N71 N72 C4 N82 -60.9(7)
N71 N72 C4 C99 66.2(7)
N71 N72 C71 C72 0.0(8)
N72 N71 C73 C72 1.3(7)
N72 C4 C99 C98 -131.3(7)
N72 C4 C99 C100 50.9(9)
N72 C71 C72 C73 0.8(8)
N81 Cu2 N1 Cu1 78.4(3)
N81 Cu2 N1 N2 -115.3(4)
N81 Cu2 N31 N32 -148.9(4)
N81 Cu2 N31 C33 41.2(5)
N81 Cu2 N71 N72 5.7(4)
N81 Cu2 N71 C73 -140.9(5)
N81 N82 C4 N72 59.2(7)
N81 N82 C4 C99 -67.6(8)
N81 N82 C81 C82 -0.5(8)
N82 N81 C83 C82 -0.9(7)
N82 C4 C99 C98 -5.5(9)
N82 C4 C99 C100 176.7(7)
N82 C81 C82 C83 -0.1(8)
C1 N12 C11 C12 -175.8(6)
C1 N22 C21 C22 175.5(5)
C1 C91 C92 C93 179.1(5)
C1 C91 C96 C95 -178.8(6)
C2 N32 C31 C32 175.9(5)
C2 N42 C41 C42 -175.1(6)
C2 C93 C94 C95 178.1(6)
C3 N52 C51 C52 -177.0(6)
C3 N62 C61 C62 168.1(7)
C3 C97 C98 C99 -177.9(6)
C3 C97 C102 C101 178.9(8)
C4 N72 C71 C72 178.5(6)
C4 N82 C81 C82 -172.2(6)
C4 C99 C100 C101 176.9(8)
C11 N12 C1 N22 -123.5(7)
C11 N12 C1 C91 111.7(7)
C11 C12 C13 N11 1.2(8)
C13 N11 N12 C1 177.4(5)
C13 N11 N12 C11 3.2(6)
C21 N22 C1 N12 122.0(6)
C21 N22 C1 C91 -113.1(6)
C21 C22 C23 N21 -0.7(7)
C23 N21 N22 C1 -176.4(5)
C23 N21 N22 C21 -0.2(6)
C31 N32 C2 N42 124.0(6)
C31 N32 C2 C93 -114.2(6)
C31 C32 C33 N31 -1.3(7)
C33 N31 N32 C2 -177.1(5)
C33 N31 N32 C31 -0.9(6)
C41 N42 C2 N32 -126.6(6)
C41 N42 C2 C93 110.8(6)
C41 C42 C43 N41 0.8(8)
C43 N41 N42 C2 176.1(5)
C43 N41 N42 C41 1.2(6)
C51 N52 C3 N62 -117.3(7)
C51 N52 C3 C97 115.4(7)
C51 C52 C53 N51 0.2(7)
C53 N51 N52 C3 177.4(6)
C53 N51 N52 C51 0.3(7)
C61 N62 C3 N52 135.3(6)
C61 N62 C3 C97 -97.4(7)
C61 C62 C63 N61 0.1(9)
C63 N61 N62 C3 -168.4(6)
C63 N61 N62 C61 -1.1(7)
C71 N72 C4 N82 120.7(7)
C71 N72 C4 C99 -112.2(7)
C71 C72 C73 N71 -1.4(8)
C73 N71 N72 C4 -179.4(5)
C73 N71 N72 C71 -0.8(7)
C81 N82 C4 N72 -130.1(6)
C81 N82 C4 C99 103.1(7)
C81 C82 C83 N81 0.7(8)
C83 N81 N82 C4 172.8(5)
C83 N81 N82 C81 0.9(7)
C91 C92 C93 C2 -178.6(5)
C91 C92 C93 C94 -0.8(9)
C92 C91 C96 C95 -0.6(10)
C92 C93 C94 C95 0.3(9)
C93 C94 C95 C96 0.0(11)
C94 C95 C96 C91 0.1(11)
C96 C91 C92 C93 1.0(9)
C97 C98 C99 C4 179.8(6)
C97 C98 C99 C100 -2.4(10)
C98 C97 C102 C101 -3.4(11)
C98 C99 C100 C101 -1.0(12)
C99 C100 C101 C102 2.0(13)
C100 C101 C102 C97 0.2(14)
C102 C97 C98 C99 4.5(9)
